data_4080392
loop_
_publ_author_name
'Fern\'andez-Gallardo, Jacob'
'Bajo, \'Angel'
'Fandos, Rosa'
'Otero, Antonio'
'Rodr\?\'iguez, Ana'
'Ruiz, Mar\'ia Jos\'e'

_publ_section_title
;
 Insertion Reactions in Ta--H and Ta--Me Bonds in Complexes Containing
 Tridentate \k3O,S,O-Type Ligands
;
_journal_issue 6
_journal_name_full Organometallics
_journal_page_first 1752
_journal_paper_doi 10.1021/om3011728
_journal_volume 32
_journal_year 2013
_chemical_formula_moiety 'C14 H23 Cl2 O2 S Ta'
_chemical_formula_sum 'C14 H23 Cl2 O2 S Ta'
_chemical_formula_weight 507.24
_chemical_name_systematic
;
 ?
;
_space_group_IT_number 14
_symmetry_cell_setting monoclinic
_symmetry_space_group_name_Hall '-P 2ybc'
_symmetry_space_group_name_H-M 'P 1 21/c 1'
_atom_sites_solution_hydrogens geom
_atom_sites_solution_primary direct
_atom_sites_solution_secondary difmap
_audit_creation_method SHELXL-97
_cell_angle_alpha 90.00
_cell_angle_beta 102.2910(10)
_cell_angle_gamma 90.00
_cell_formula_units_Z 8
_cell_length_a 29.021(2)
_cell_length_b 8.5304(7)
_cell_length_c 13.8195(11)
_cell_measurement_reflns_used 4501
_cell_measurement_temperature 180
_cell_measurement_theta_max 26.246
_cell_measurement_theta_min 2.786
_cell_volume 3342.7(4)
_computing_structure_refinement 'SHELXL-97 (Sheldrick, 1997)'
_diffrn_ambient_temperature 180
_diffrn_measured_fraction_theta_full 0.979
_diffrn_measured_fraction_theta_max 0.979
_diffrn_measurement_device_type 'CCD area detector'
_diffrn_measurement_method 'omega and phi scans'
_diffrn_radiation_monochromator graphite
_diffrn_radiation_source 'fine-focus sealed tube'
_diffrn_radiation_type MoK\a
_diffrn_radiation_wavelength 0.71073
_diffrn_reflns_av_R_equivalents 0.0517
_diffrn_reflns_av_sigmaI/netI 0.0600
_diffrn_reflns_limit_h_max 34
_diffrn_reflns_limit_h_min -34
_diffrn_reflns_limit_k_max 9
_diffrn_reflns_limit_k_min -10
_diffrn_reflns_limit_l_max 16
_diffrn_reflns_limit_l_min -15
_diffrn_reflns_number 14247
_diffrn_reflns_theta_full 25.00
_diffrn_reflns_theta_max 25.00
_diffrn_reflns_theta_min 2.15
_exptl_absorpt_coefficient_mu 7.019
_exptl_absorpt_correction_T_max 0.616
_exptl_absorpt_correction_T_min 0.219
_exptl_absorpt_correction_type multi-scan
_exptl_absorpt_process_details SADABS
_exptl_crystal_colour yellow
_exptl_crystal_density_diffrn 2.016
_exptl_crystal_density_method 'not measured'
_exptl_crystal_description plate
_exptl_crystal_F_000 1968
_exptl_crystal_size_max 0.24
_exptl_crystal_size_mid 0.18
_exptl_crystal_size_min 0.06
_refine_diff_density_max 1.904
_refine_diff_density_min -1.512
_refine_diff_density_rms 0.183
_refine_ls_extinction_coef 0.00220(9)
_refine_ls_extinction_expression Fc^*^=kFc[1+0.001xFc^2^\l^3^/sin(2\q)]^-1/4^
_refine_ls_extinction_method SHELXL
_refine_ls_goodness_of_fit_ref 1.043
_refine_ls_hydrogen_treatment constr
_refine_ls_matrix_type full
_refine_ls_number_parameters 372
_refine_ls_number_reflns 5768
_refine_ls_number_restraints 0
_refine_ls_restrained_S_all 1.043
_refine_ls_R_factor_all 0.0454
_refine_ls_R_factor_gt 0.0350
_refine_ls_shift/su_max 0.004
_refine_ls_shift/su_mean 0.000
_refine_ls_structure_factor_coef Fsqd
_refine_ls_weighting_details 'calc w=1/[\s^2^(Fo^2^)+(0.0351P)^2^+0.0000P] where P=(Fo^2^+2Fc^2^)/3'
_refine_ls_weighting_scheme calc
_refine_ls_wR_factor_gt 0.0760
_refine_ls_wR_factor_ref 0.0816
_reflns_number_gt 4507
_reflns_number_total 5768
_reflns_threshold_expression >2sigma(I)
_cod_data_source_file om3011728_si_002.cif
_cod_data_source_block 1
_cod_original_cell_volume 3342.7(5)
_cod_original_sg_symbol_H-M P21/c
_cod_database_code 4080392

loop_
_symmetry_equiv_pos_as_xyz
'x, y, z'
'-x, y+1/2, -z+1/2'
'-x, -y, -z'
'x, -y-1/2, z-1/2'

loop_
_atom_site_label
_atom_site_type_symbol
_atom_site_fract_x
_atom_site_fract_y
_atom_site_fract_z
_atom_site_U_iso_or_equiv
_atom_site_adp_type
_atom_site_occupancy
_atom_site_symmetry_multiplicity
_atom_site_calc_flag
_atom_site_refinement_flags
S1 S 0.38200(6) 0.66950(18) 0.71024(11) 0.0224(4) Uani 1 1 d .
Ta1 Ta 0.376643(9) 0.46490(3) 0.563726(18) 0.01452(11) Uani 1 1 d .
Cl1 Cl 0.31031(6) 0.6429(2) 0.50650(12) 0.0333(4) Uani 1 1 d .
Cl2 Cl 0.42207(6) 0.68496(19) 0.51694(12) 0.0353(5) Uani 1 1 d .
O1 O 0.33692(15) 0.3769(5) 0.6459(3) 0.0246(11) Uani 1 1 d .
O2 O 0.43381(15) 0.4062(5) 0.6567(3) 0.0264(11) Uani 1 1 d .
C1 C 0.3156(3) 0.4524(8) 0.7154(5) 0.037(2) Uani 1 1 d .
H1A H 0.3044 0.3738 0.7555 0.044 Uiso 1 1 calc R
H1B H 0.2884 0.5108 0.6803 0.044 Uiso 1 1 calc R
C2 C 0.3476(3) 0.5609(8) 0.7813(5) 0.044(2) Uani 1 1 d .
H2A H 0.3684 0.5019 0.8328 0.052 Uiso 1 1 calc R
H2B H 0.3294 0.6327 0.8126 0.052 Uiso 1 1 calc R
C3 C 0.4414(3) 0.6226(9) 0.7716(5) 0.042(2) Uani 1 1 d .
H3A H 0.4632 0.6912 0.7476 0.051 Uiso 1 1 calc R
H3B H 0.4453 0.6396 0.8422 0.051 Uiso 1 1 calc R
C4 C 0.4526(3) 0.4569(8) 0.7531(5) 0.034(2) Uani 1 1 d .
H4A H 0.4866 0.4444 0.7664 0.041 Uiso 1 1 calc R
H4B H 0.4406 0.3903 0.7991 0.041 Uiso 1 1 calc R
C5 C 0.3691(2) 0.1925(7) 0.5076(4) 0.0178(15) Uani 1 1 d .
C6 C 0.3317(2) 0.2764(7) 0.4478(4) 0.0182(14) Uani 1 1 d .
C7 C 0.3505(2) 0.3813(7) 0.3876(4) 0.0161(14) Uani 1 1 d .
C8 C 0.4000(2) 0.3642(7) 0.4095(4) 0.0183(15) Uani 1 1 d .
C9 C 0.4120(2) 0.2462(7) 0.4838(4) 0.0183(15) Uani 1 1 d .
C10 C 0.3653(3) 0.0614(7) 0.5759(5) 0.0315(19) Uani 1 1 d .
H10A H 0.3404 0.0829 0.6100 0.047 Uiso 1 1 calc R
H10B H 0.3946 0.0503 0.6231 0.047 Uiso 1 1 calc R
H10C H 0.3584 -0.0339 0.5387 0.047 Uiso 1 1 calc R
C11 C 0.2805(2) 0.2486(9) 0.4460(5) 0.0305(18) Uani 1 1 d .
H11A H 0.2621 0.3328 0.4113 0.046 Uiso 1 1 calc R
H11B H 0.2758 0.2440 0.5127 0.046 Uiso 1 1 calc R
H11C H 0.2708 0.1514 0.4130 0.046 Uiso 1 1 calc R
C12 C 0.3220(3) 0.4784(8) 0.3060(5) 0.0290(18) Uani 1 1 d .
H12A H 0.3100 0.4128 0.2498 0.043 Uiso 1 1 calc R
H12B H 0.3416 0.5588 0.2874 0.043 Uiso 1 1 calc R
H12C H 0.2961 0.5257 0.3285 0.043 Uiso 1 1 calc R
C13 C 0.4335(2) 0.4400(7) 0.3553(5) 0.0250(17) Uani 1 1 d .
H13A H 0.4362 0.3766 0.2994 0.038 Uiso 1 1 calc R
H13B H 0.4639 0.4502 0.3989 0.038 Uiso 1 1 calc R
H13C H 0.4219 0.5419 0.3328 0.038 Uiso 1 1 calc R
C14 C 0.4596(2) 0.1820(8) 0.5250(5) 0.0355(19) Uani 1 1 d .
H14A H 0.4648 0.1798 0.5960 0.053 Uiso 1 1 calc R
H14B H 0.4829 0.2470 0.5052 0.053 Uiso 1 1 calc R
H14C H 0.4617 0.0775 0.5006 0.053 Uiso 1 1 calc R
C15 C 0.0899(2) 0.5825(8) -0.0504(5) 0.0276(17) Uani 1 1 d .
H15A H 0.0794 0.4755 -0.0649 0.033 Uiso 1 1 calc R
H15B H 0.1036 0.6193 -0.1045 0.033 Uiso 1 1 calc R
C16 C 0.0482(2) 0.6844(8) -0.0430(4) 0.0258(17) Uani 1 1 d .
H16A H 0.0221 0.6639 -0.0982 0.031 Uiso 1 1 calc R
H16B H 0.0566 0.7943 -0.0442 0.031 Uiso 1 1 calc R
C17 C 0.0314(2) 0.8270(8) 0.1297(5) 0.0360(19) Uani 1 1 d .
H17A H 0.0117 0.8981 0.0839 0.043 Uiso 1 1 calc R
H17B H 0.0184 0.8186 0.1886 0.043 Uiso 1 1 calc R
C18 C 0.0808(2) 0.8906(8) 0.1570(5) 0.0347(19) Uani 1 1 d .
H18A H 0.0901 0.9290 0.0979 0.042 Uiso 1 1 calc R
H18B H 0.0817 0.9778 0.2023 0.042 Uiso 1 1 calc R
C19 C 0.1870(2) 0.3860(8) 0.1977(4) 0.0227(16) Uani 1 1 d .
C20 C 0.2020(2) 0.5440(8) 0.1896(5) 0.0256(17) Uani 1 1 d .
C21 C 0.1942(2) 0.6266(7) 0.2735(4) 0.0214(16) Uani 1 1 d .
C22 C 0.1747(2) 0.5224(7) 0.3334(4) 0.0199(16) Uani 1 1 d .
C23 C 0.16999(19) 0.3743(7) 0.2855(4) 0.0141(14) Uani 1 1 d .
C24 C 0.1926(2) 0.2578(9) 0.1279(5) 0.043(2) Uani 1 1 d .
H24A H 0.2254 0.2321 0.1361 0.064 Uiso 1 1 calc R
H24B H 0.1805 0.2918 0.0611 0.064 Uiso 1 1 calc R
H24C H 0.1755 0.1670 0.1415 0.064 Uiso 1 1 calc R
C25 C 0.2244(3) 0.6064(11) 0.1096(5) 0.053(2) Uani 1 1 d .
H25A H 0.2197 0.7178 0.1043 0.079 Uiso 1 1 calc R
H25B H 0.2102 0.5578 0.0478 0.079 Uiso 1 1 calc R
H25C H 0.2575 0.5839 0.1253 0.079 Uiso 1 1 calc R
C26 C 0.2082(3) 0.7923(8) 0.2988(6) 0.045(2) Uani 1 1 d .
H26A H 0.2394 0.7948 0.3395 0.067 Uiso 1 1 calc R
H26B H 0.1864 0.8386 0.3340 0.067 Uiso 1 1 calc R
H26C H 0.2077 0.8503 0.2390 0.067 Uiso 1 1 calc R
C27 C 0.1660(3) 0.5576(8) 0.4341(5) 0.036(2) Uani 1 1 d .
H27A H 0.1414 0.4906 0.4471 0.054 Uiso 1 1 calc R
H27B H 0.1566 0.6651 0.4368 0.054 Uiso 1 1 calc R
H27C H 0.1944 0.5396 0.4830 0.054 Uiso 1 1 calc R
C28 C 0.1531(2) 0.2273(7) 0.3267(4) 0.0279(17) Uani 1 1 d .
H28A H 0.1779 0.1852 0.3772 0.042 Uiso 1 1 calc R
H28B H 0.1442 0.1518 0.2746 0.042 Uiso 1 1 calc R
H28C H 0.1263 0.2511 0.3547 0.042 Uiso 1 1 calc R
Ta2 Ta 0.115598(9) 0.55255(3) 0.172906(18) 0.01472(11) Uani 1 1 d .
Cl3 Cl 0.08040(6) 0.30216(18) 0.10427(12) 0.0295(4) Uani 1 1 d .
Cl4 Cl 0.06374(6) 0.5093(2) 0.28893(12) 0.0313(4) Uani 1 1 d .
S2 S 0.03168(6) 0.63704(19) 0.07305(11) 0.0219(4) Uani 1 1 d .
O3 O 0.12461(14) 0.5857(5) 0.0388(3) 0.0240(11) Uani 1 1 d .
O4 O 0.11265(14) 0.7741(5) 0.2017(3) 0.0252(11) Uani 1 1 d .

loop_
_atom_site_aniso_label
_atom_site_aniso_U_11
_atom_site_aniso_U_22
_atom_site_aniso_U_33
_atom_site_aniso_U_23
_atom_site_aniso_U_13
_atom_site_aniso_U_12
S1 0.0263(10) 0.0203(9) 0.0206(8) -0.0045(7) 0.0050(7) 0.0000(8)
Ta1 0.01349(18) 0.01596(17) 0.01315(16) -0.00032(10) 0.00072(12) 0.00110(12)
Cl1 0.0309(10) 0.0353(11) 0.0297(9) -0.0023(8) -0.0029(8) 0.0188(9)
Cl2 0.0451(12) 0.0261(10) 0.0409(10) -0.0061(7) 0.0233(9) -0.0124(9)
O1 0.028(3) 0.021(3) 0.027(2) -0.0048(19) 0.010(2) -0.001(2)
O2 0.024(3) 0.033(3) 0.017(2) -0.007(2) -0.007(2) 0.010(2)
C1 0.043(5) 0.042(5) 0.028(4) -0.010(3) 0.015(4) -0.002(4)
C2 0.065(6) 0.039(5) 0.039(5) -0.016(3) 0.039(5) -0.014(4)
C3 0.040(5) 0.050(5) 0.028(4) -0.022(4) -0.011(4) 0.006(4)
C4 0.027(5) 0.043(5) 0.024(4) -0.009(3) -0.013(3) 0.004(4)
C5 0.019(4) 0.024(4) 0.008(3) -0.006(2) -0.002(3) 0.000(3)
C6 0.020(4) 0.024(4) 0.013(3) -0.008(3) 0.008(3) -0.003(3)
C7 0.018(4) 0.019(4) 0.009(3) -0.001(2) -0.002(3) 0.005(3)
C8 0.023(4) 0.020(4) 0.014(3) -0.003(3) 0.007(3) 0.001(3)
C9 0.017(4) 0.018(4) 0.020(3) -0.004(3) 0.003(3) 0.004(3)
C10 0.058(5) 0.018(4) 0.022(4) 0.000(3) 0.016(4) 0.002(4)
C11 0.021(4) 0.045(5) 0.026(4) -0.006(3) 0.006(3) -0.009(4)
C12 0.031(5) 0.040(5) 0.013(3) 0.007(3) -0.002(3) 0.004(4)
C13 0.028(4) 0.027(4) 0.023(4) 0.003(3) 0.014(3) -0.003(3)
C14 0.037(5) 0.034(5) 0.034(4) -0.004(3) 0.003(4) 0.012(4)
C15 0.024(4) 0.042(4) 0.016(3) 0.001(3) 0.000(3) -0.004(4)
C16 0.025(4) 0.034(4) 0.015(3) 0.012(3) -0.004(3) -0.007(3)
C17 0.025(4) 0.035(5) 0.046(5) -0.005(3) 0.002(4) 0.011(4)
C18 0.032(5) 0.016(4) 0.048(5) -0.001(3) -0.009(4) -0.004(4)
C19 0.014(4) 0.023(4) 0.026(4) -0.002(3) -0.006(3) 0.007(3)
C20 0.014(4) 0.038(5) 0.022(4) 0.011(3) -0.003(3) 0.002(3)
C21 0.010(3) 0.019(4) 0.029(4) 0.008(3) -0.011(3) 0.000(3)
C22 0.016(4) 0.027(4) 0.014(3) 0.002(3) -0.001(3) -0.003(3)
C23 0.006(3) 0.021(4) 0.012(3) 0.002(3) -0.006(3) 0.000(3)
C24 0.035(5) 0.057(5) 0.033(4) -0.013(4) 0.000(4) 0.017(4)
C25 0.022(4) 0.095(7) 0.042(5) 0.040(5) 0.009(4) 0.012(5)
C26 0.029(4) 0.028(5) 0.070(6) 0.007(4) -0.006(4) -0.003(4)
C27 0.035(5) 0.047(5) 0.023(4) -0.007(3) -0.001(4) 0.000(4)
C28 0.024(4) 0.024(4) 0.031(4) 0.005(3) -0.004(3) 0.005(3)
Ta2 0.01040(17) 0.01746(18) 0.01494(16) 0.00139(10) -0.00036(12) 0.00025(12)
Cl3 0.0260(10) 0.0200(9) 0.0360(10) -0.0026(7) -0.0080(8) -0.0031(8)
Cl4 0.0195(10) 0.0517(12) 0.0244(9) 0.0051(8) 0.0083(8) -0.0006(9)
S2 0.0132(9) 0.0247(10) 0.0253(9) 0.0035(7) -0.0015(7) -0.0008(8)
O3 0.011(2) 0.042(3) 0.017(2) 0.004(2) -0.002(2) 0.000(2)
O4 0.022(2) 0.015(2) 0.034(3) -0.0046(19) -0.005(2) 0.003(2)

loop_
_atom_type_symbol
_atom_type_description
_atom_type_scat_dispersion_real
_atom_type_scat_dispersion_imag
_atom_type_scat_source
C C 0.0033 0.0016 'International Tables Vol C Tables 4.2.6.8 and 6.1.1.4'
H H 0.0000 0.0000 'International Tables Vol C Tables 4.2.6.8 and 6.1.1.4'
O O 0.0106 0.0060 'International Tables Vol C Tables 4.2.6.8 and 6.1.1.4'
S S 0.1246 0.1234 'International Tables Vol C Tables 4.2.6.8 and 6.1.1.4'
Cl Cl 0.1484 0.1585 'International Tables Vol C Tables 4.2.6.8 and 6.1.1.4'
Ta Ta -0.7052 6.5227 'International Tables Vol C Tables 4.2.6.8 and 6.1.1.4'

loop_
_geom_angle_atom_site_label_1
_geom_angle_atom_site_label_2
_geom_angle_atom_site_label_3
_geom_angle
C2 S1 C3 102.5(4)
C2 S1 Ta1 97.4(2)
C3 S1 Ta1 96.2(2)
O1 Ta1 O2 92.47(18)
O1 Ta1 C6 80.09(18)
O2 Ta1 C6 121.84(19)
O1 Ta1 C5 78.03(18)
O2 Ta1 C5 88.35(18)
C6 Ta1 C5 33.54(19)
O1 Ta1 Cl1 84.52(13)
O2 Ta1 Cl1 151.55(13)
C6 Ta1 Cl1 85.59(15)
C5 Ta1 Cl1 118.40(14)
O1 Ta1 Cl2 150.58(13)
O2 Ta1 Cl2 86.59(15)
C6 Ta1 Cl2 124.87(14)
C5 Ta1 Cl2 131.26(15)
Cl1 Ta1 Cl2 82.55(6)
O1 Ta1 C7 111.51(19)
O2 Ta1 C7 127.85(18)
C6 Ta1 C7 33.13(19)
C5 Ta1 C7 55.29(19)
Cl1 Ta1 C7 78.87(14)
Cl2 Ta1 C7 91.75(15)
O1 Ta1 C9 108.82(19)
O2 Ta1 C9 74.06(18)
C6 Ta1 C9 55.28(19)
C5 Ta1 C9 33.65(19)
Cl1 Ta1 C9 133.60(14)
Cl2 Ta1 C9 99.20(15)
C7 Ta1 C9 54.77(19)
O1 Ta1 C8 131.71(19)
O2 Ta1 C8 97.27(18)
C6 Ta1 C8 54.76(19)
C5 Ta1 C8 55.26(19)
Cl1 Ta1 C8 105.83(14)
Cl2 Ta1 C8 77.42(15)
C7 Ta1 C8 32.68(19)
C9 Ta1 C8 33.03(18)
O1 Ta1 S1 75.66(12)
O2 Ta1 S1 76.16(13)
C6 Ta1 S1 150.51(14)
C5 Ta1 S1 148.67(14)
Cl1 Ta1 S1 75.68(5)
Cl2 Ta1 S1 75.57(5)
C7 Ta1 S1 152.77(14)
C9 Ta1 S1 150.03(14)
C8 Ta1 S1 152.50(15)
C1 O1 Ta1 128.9(4)
C4 O2 Ta1 131.2(4)
O1 C1 C2 113.4(6)
C1 C2 S1 109.6(5)
C4 C3 S1 110.7(5)
O2 C4 C3 113.8(5)
C6 C5 C9 107.5(5)
C6 C5 C10 127.2(6)
C9 C5 C10 125.0(6)
C6 C5 Ta1 73.1(4)
C9 C5 Ta1 75.2(3)
C10 C5 Ta1 121.9(4)
C7 C6 C5 108.9(5)
C7 C6 C11 126.6(6)
C5 C6 C11 124.4(6)
C7 C6 Ta1 75.5(3)
C5 C6 Ta1 73.4(3)
C11 C6 Ta1 120.2(4)
C6 C7 C8 108.1(5)
C6 C7 C12 125.1(6)
C8 C7 C12 126.3(6)
C6 C7 Ta1 71.3(3)
C8 C7 Ta1 74.7(3)
C12 C7 Ta1 125.5(4)
C7 C8 C9 108.0(5)
C7 C8 C13 126.1(5)
C9 C8 C13 125.5(6)
C7 C8 Ta1 72.6(3)
C9 C8 Ta1 72.6(3)
C13 C8 Ta1 126.6(4)
C5 C9 C8 107.4(5)
C5 C9 C14 125.4(6)
C8 C9 C14 127.1(6)
C5 C9 Ta1 71.1(3)
C8 C9 Ta1 74.4(3)
C14 C9 Ta1 122.9(4)
O3 C15 C16 111.1(5)
C15 C16 S2 107.4(4)
C18 C17 S2 110.0(5)
O4 C18 C17 111.0(6)
C23 C19 C20 107.7(5)
C23 C19 C24 127.8(6)
C20 C19 C24 124.3(6)
C23 C19 Ta2 73.9(3)
C20 C19 Ta2 73.0(4)
C24 C19 Ta2 122.3(4)
C21 C20 C19 107.5(6)
C21 C20 C25 126.8(7)
C19 C20 C25 125.7(7)
C21 C20 Ta2 74.1(4)
C19 C20 Ta2 73.4(4)
C25 C20 Ta2 120.8(4)
C20 C21 C22 108.7(6)
C20 C21 C26 125.5(6)
C22 C21 C26 125.6(6)
C20 C21 Ta2 72.8(4)
C22 C21 Ta2 74.5(3)
C26 C21 Ta2 122.9(4)
C21 C22 C23 107.2(6)
C21 C22 C27 125.9(6)
C23 C22 C27 126.5(6)
C21 C22 Ta2 72.6(3)
C23 C22 Ta2 72.5(3)
C27 C22 Ta2 125.6(5)
C19 C23 C22 108.8(5)
C19 C23 C28 126.1(6)
C22 C23 C28 124.9(5)
C19 C23 Ta2 73.1(3)
C22 C23 Ta2 74.5(3)
C28 C23 Ta2 122.2(4)
O4 Ta2 O3 94.29(18)
O4 Ta2 Cl4 87.27(14)
O3 Ta2 Cl4 150.57(13)
O4 Ta2 Cl3 152.94(12)
O3 Ta2 Cl3 83.58(14)
Cl4 Ta2 Cl3 81.92(6)
O4 Ta2 C20 95.6(2)
O3 Ta2 C20 75.73(19)
Cl4 Ta2 C20 133.44(15)
Cl3 Ta2 C20 109.82(16)
O4 Ta2 C19 127.14(19)
O3 Ta2 C19 86.39(19)
Cl4 Ta2 C19 115.82(16)
Cl3 Ta2 C19 79.77(15)
C20 Ta2 C19 33.6(2)
O4 Ta2 C23 121.20(17)
O3 Ta2 C23 119.25(18)
Cl4 Ta2 C23 83.96(14)
Cl3 Ta2 C23 82.35(14)
C20 Ta2 C23 55.02(19)
C19 Ta2 C23 32.95(19)
O4 Ta2 C21 73.31(19)
O3 Ta2 C21 101.65(19)
Cl4 Ta2 C21 106.91(16)
Cl3 Ta2 C21 133.61(15)
C20 Ta2 C21 33.2(2)
C19 Ta2 C21 55.0(2)
C23 Ta2 C21 54.60(19)
O4 Ta2 C22 88.29(18)
O3 Ta2 C22 130.6(2)
Cl4 Ta2 C22 78.77(16)
Cl3 Ta2 C22 113.55(15)
C20 Ta2 C22 55.0(2)
C19 Ta2 C22 54.9(2)
C23 Ta2 C22 32.99(19)
C21 Ta2 C22 32.86(19)
O4 Ta2 S2 76.36(12)
O3 Ta2 S2 75.99(12)
Cl4 Ta2 S2 75.85(5)
Cl3 Ta2 S2 76.96(5)
C20 Ta2 S2 149.88(15)
C19 Ta2 S2 152.12(14)
C23 Ta2 S2 152.78(14)
C21 Ta2 S2 149.32(15)
C22 Ta2 S2 150.78(16)
C17 S2 C16 102.1(3)
C17 S2 Ta2 96.2(2)
C16 S2 Ta2 97.8(2)
C15 O3 Ta2 127.7(4)
C18 O4 Ta2 130.7(4)

loop_
_geom_bond_atom_site_label_1
_geom_bond_atom_site_label_2
_geom_bond_distance
S1 C2 1.798(7)
S1 C3 1.798(7)
S1 Ta1 2.6525(15)
Ta1 O1 1.934(4)
Ta1 O2 1.936(4)
Ta1 C6 2.442(6)
Ta1 C5 2.445(6)
Ta1 Cl1 2.4472(16)
Ta1 Cl2 2.4582(17)
Ta1 C7 2.495(5)
Ta1 C9 2.498(6)
Ta1 C8 2.522(6)
O1 C1 1.405(7)
O2 C4 1.396(7)
C1 C2 1.480(9)
C3 C4 1.485(9)
C5 C6 1.410(8)
C5 C9 1.432(8)
C5 C10 1.482(8)
C6 C7 1.408(8)
C6 C11 1.501(8)
C7 C8 1.412(8)
C7 C12 1.498(8)
C8 C9 1.427(8)
C8 C13 1.494(8)
C9 C14 1.481(8)
C15 O3 1.417(7)
C15 C16 1.512(9)
C16 S2 1.814(6)
C17 C18 1.502(9)
C17 S2 1.800(6)
C18 O4 1.408(7)
C19 C23 1.407(8)
C19 C20 1.428(9)
C19 C24 1.490(9)
C19 Ta2 2.475(6)
C20 C21 1.415(9)
C20 C25 1.494(9)
C20 Ta2 2.470(7)
C21 C22 1.414(8)
C21 C26 1.492(9)
C21 Ta2 2.487(6)
C22 C23 1.419(8)
C22 C27 1.496(9)
C22 Ta2 2.511(6)
C23 C28 1.501(8)
C23 Ta2 2.486(5)
Ta2 O4 1.937(4)
Ta2 O3 1.946(4)
Ta2 Cl4 2.4494(17)
Ta2 Cl3 2.4683(16)
Ta2 S2 2.6313(16)
